data_4319064
loop_
_publ_author_name
'Jiyong Yao'
'Bin Deng'
'Donald E. Ellis'
'James A. Ibers'

_publ_section_title
;
 New Quaternary Bismuth Sulfides: Syntheses, Structures, and Band
 Structures of AMBiS4 (A = Rb, Cs; M = Si, Ge)
;
_journal_name_full 'Inorganic Chemistry'
_journal_page_first 7094
_journal_page_last 7099
_journal_paper_doi 10.1021/ic020429m
_journal_volume 41
_journal_year 2002
_chemical_formula_sum 'Bi Ge Rb S4'
_chemical_formula_weight 495.28
_chemical_name_systematic
;
  ?
;
_space_group_IT_number 14
_symmetry_cell_setting monoclinic
_symmetry_space_group_name_Hall '-P 2ybc'
_symmetry_space_group_name_H-M 'P 1 21/c 1'
_atom_sites_solution_hydrogens none
_atom_sites_solution_primary direct
_atom_sites_solution_secondary difmap
_audit_creation_method SHELXL-97
_cell_angle_alpha 90.00
_cell_angle_beta 109.0750(10)
_cell_angle_gamma 90.00
_cell_formula_units_Z 4
_cell_length_a 6.5864(4)
_cell_length_b 6.8559(4)
_cell_length_c 17.9810(12)
_cell_measurement_temperature 153(2)
_cell_volume 767.36(8)
_computing_cell_refinement 'SMART version 5.054 (Bruker 2000)'
_computing_data_collection 'SMART version 5.054 (Bruker 2000)'
_computing_data_reduction 'SAINT-Plus version 6.22 (Bruker 2000)'
_computing_molecular_graphics 'SHELXL-97 (Sheldrick, 1997)'
_computing_publication_material 'SHELXL-97 (Sheldrick, 1997)'
_computing_structure_refinement 'SHELXL-97 (Sheldrick, 1997)'
_computing_structure_solution 'SHELXS-97 (Sheldrick, 1990)'
_diffrn_ambient_temperature 153(2)
_diffrn_measured_fraction_theta_full 0.934
_diffrn_measured_fraction_theta_max 0.934
_diffrn_measurement_device_type 'Bruker 1000-CCD'
_diffrn_measurement_method \w
_diffrn_radiation_monochromator graphite
_diffrn_radiation_source 'fine-focus sealed tube'
_diffrn_radiation_type MoK\a
_diffrn_radiation_wavelength 0.71073
_diffrn_reflns_av_R_equivalents 0.0419
_diffrn_reflns_av_sigmaI/netI 0.0380
_diffrn_reflns_limit_h_max 8
_diffrn_reflns_limit_h_min -8
_diffrn_reflns_limit_k_max 9
_diffrn_reflns_limit_k_min -9
_diffrn_reflns_limit_l_max 23
_diffrn_reflns_limit_l_min -23
_diffrn_reflns_number 7828
_diffrn_reflns_theta_full 28.83
_diffrn_reflns_theta_max 28.83
_diffrn_reflns_theta_min 3.20
_diffrn_standards_interval_count none
_diffrn_standards_interval_time none
_diffrn_standards_number none
_exptl_absorpt_coefficient_mu 34.095
_exptl_absorpt_correction_T_max 0.34025
_exptl_absorpt_correction_T_min 0.04218
_exptl_absorpt_correction_type numerical
_exptl_absorpt_process_details 'face indexed'
_exptl_crystal_colour orange-red
_exptl_crystal_density_diffrn 4.287
_exptl_crystal_density_meas ?
_exptl_crystal_density_method 'not measured'
_exptl_crystal_description plate
_exptl_crystal_F_000 864
_exptl_crystal_size_max 0.180
_exptl_crystal_size_mid 0.106
_exptl_crystal_size_min 0.032
_refine_diff_density_max 3.693
_refine_diff_density_min -1.916
_refine_diff_density_rms 0.315
_refine_ls_extinction_method none
_refine_ls_goodness_of_fit_ref 1.102
_refine_ls_hydrogen_treatment none
_refine_ls_matrix_type full
_refine_ls_number_parameters 64
_refine_ls_number_reflns 1873
_refine_ls_number_restraints 0
_refine_ls_restrained_S_all 1.102
_refine_ls_R_factor_all 0.0282
_refine_ls_R_factor_gt 0.0252
_refine_ls_shift/su_max 0.001
_refine_ls_shift/su_mean 0.000
_refine_ls_structure_factor_coef Fsqd
_refine_ls_weighting_details 'calc w=1/[\s^2^(Fo^2^)+(0.0300P)^2^+0.0000P] where P=(Fo^2^+2Fc^2^)/3'
_refine_ls_weighting_scheme calc
_refine_ls_wR_factor_gt 0.0596
_refine_ls_wR_factor_ref 0.0611
_reflns_number_gt 1721
_reflns_number_total 1873
_reflns_threshold_expression >2sigma(I)
_cod_data_source_file ic020429m_2.cif
_cod_data_source_block RbGeBiS4
_cod_depositor_comments
;
The following automatic conversions were performed:

'_exptl_crystal_density_meas' value 'not measured' was changed to '?'
- the value is perceived as not measured.

Automatic conversion script
Id: cif_fix_values 3008 2015-01-20 13:52:24Z robertas 
;
_cod_database_code 4319064

loop_
_symmetry_equiv_pos_as_xyz
'x, y, z'
'-x, y+1/2, -z+1/2'
'-x, -y, -z'
'x, -y-1/2, z-1/2'

loop_
_atom_site_label
_atom_site_type_symbol
_atom_site_fract_x
_atom_site_fract_y
_atom_site_fract_z
_atom_site_U_iso_or_equiv
_atom_site_adp_type
_atom_site_occupancy
_atom_site_symmetry_multiplicity
_atom_site_calc_flag
_atom_site_refinement_flags
_atom_site_disorder_assembly
_atom_site_disorder_group
Rb Rb 0.29026(9) 0.74312(7) 0.03538(3) 0.01881(13) Uani 1 1 d . . .
Bi Bi 0.23467(3) 0.68294(3) 0.280652(11) 0.01088(8) Uani 1 1 d . . .
Ge Ge 0.20115(8) 0.27374(7) 0.15633(3) 0.00946(12) Uani 1 1 d . . .
S1 S 0.4046(2) 0.32881(17) 0.28100(8) 0.0131(3) Uani 1 1 d . . .
S2 S 0.00364(19) 0.51025(17) 0.35741(8) 0.0120(2) Uani 1 1 d . . .
S3 S 0.0204(2) 0.02102(17) 0.36906(8) 0.0140(3) Uani 1 1 d . . .
S4 S 0.4130(2) 0.23981(19) 0.08478(8) 0.0129(3) Uani 1 1 d . . .

loop_
_atom_site_aniso_label
_atom_site_aniso_U_11
_atom_site_aniso_U_22
_atom_site_aniso_U_33
_atom_site_aniso_U_23
_atom_site_aniso_U_13
_atom_site_aniso_U_12
Rb 0.0258(3) 0.0187(3) 0.0125(3) -0.0010(2) 0.0071(2) -0.0043(2)
Bi 0.01013(12) 0.01126(12) 0.01219(12) -0.00045(7) 0.00492(9) -0.00056(6)
Ge 0.0094(2) 0.0092(2) 0.0107(3) -0.0002(2) 0.0045(2) -0.00012(18)
S1 0.0144(6) 0.0146(6) 0.0097(6) -0.0016(5) 0.0029(5) 0.0043(4)
S2 0.0123(6) 0.0094(5) 0.0165(6) 0.0015(5) 0.0076(5) 0.0007(4)
S3 0.0127(6) 0.0115(6) 0.0158(6) 0.0019(5) 0.0022(5) -0.0024(4)
S4 0.0124(6) 0.0167(6) 0.0114(6) 0.0008(5) 0.0061(5) 0.0006(5)

loop_
_atom_type_symbol
_atom_type_description
_atom_type_scat_dispersion_real
_atom_type_scat_dispersion_imag
_atom_type_scat_source
S S 0.1246 0.1234 'International Tables Vol C Tables 4.2.6.8 and 6.1.1.4'
Ge Ge 0.1547 1.8001 'International Tables Vol C Tables 4.2.6.8 and 6.1.1.4'
Rb Rb -0.9393 2.9676 'International Tables Vol C Tables 4.2.6.8 and 6.1.1.4'
Bi Bi -4.1077 10.2566 'International Tables Vol C Tables 4.2.6.8 and 6.1.1.4'

loop_
_geom_angle_atom_site_label_1
_geom_angle_atom_site_label_2
_geom_angle_atom_site_label_3
_geom_angle
_geom_angle_site_symmetry_1
_geom_angle_site_symmetry_3
_geom_angle_publ_flag
S1 Rb S4 110.16(4) 2_655 3_665 ?
S1 Rb S3 81.15(3) 2_655 2 ?
S4 Rb S3 155.04(3) 3_665 2 ?
S1 Rb S3 158.56(3) 2_655 4_565 ?
S4 Rb S3 72.77(3) 3_665 4_565 ?
S3 Rb S3 88.77(3) 2 4_565 ?
S1 Rb S4 64.22(3) 2_655 1_565 ?
S4 Rb S4 89.70(3) 3_665 1_565 ?
S3 Rb S4 115.19(3) 2 1_565 ?
S3 Rb S4 137.04(3) 4_565 1_565 ?
S1 Rb S2 141.45(3) 2_655 4_575 ?
S4 Rb S2 69.79(3) 3_665 4_575 ?
S3 Rb S2 115.64(3) 2 4_575 ?
S3 Rb S2 59.96(3) 4_565 4_575 ?
S4 Rb S2 77.28(3) 1_565 4_575 ?
S1 Rb S4 84.81(3) 2_655 . ?
S4 Rb S4 93.52(3) 3_665 . ?
S3 Rb S4 64.66(3) 2 . ?
S3 Rb S4 73.77(3) 4_565 . ?
S4 Rb S4 147.89(4) 1_565 . ?
S2 Rb S4 133.50(3) 4_575 . ?
S1 Rb S2 68.72(3) 2_655 2 ?
S4 Rb S2 147.74(3) 3_665 2 ?
S3 Rb S2 56.67(3) 2 2 ?
S3 Rb S2 120.69(3) 4_565 2 ?
S4 Rb S2 60.09(3) 1_565 2 ?
S2 Rb S2 91.12(3) 4_575 2 ?
S4 Rb S2 117.93(3) . 2 ?
S1 Rb Ge 161.68(3) 2_655 3_565 ?
S4 Rb Ge 85.49(3) 3_665 3_565 ?
S3 Rb Ge 88.33(3) 2 3_565 ?
S3 Rb Ge 34.03(2) 4_565 3_565 ?
S4 Rb Ge 107.86(3) 1_565 3_565 ?
S2 Rb Ge 34.33(2) 4_575 3_565 ?
S4 Rb Ge 104.25(3) . 3_565 ?
S2 Rb Ge 92.97(3) 2 3_565 ?
S1 Rb Ge 75.62(2) 2_655 . ?
S4 Rb Ge 126.37(3) 3_665 . ?
S3 Rb Ge 32.81(2) 2 . ?
S3 Rb Ge 85.64(3) 4_565 . ?
S4 Rb Ge 133.85(3) 1_565 . ?
S2 Rb Ge 137.28(3) 4_575 . ?
S4 Rb Ge 32.86(2) . . ?
S2 Rb Ge 85.39(2) 2 . ?
Ge Rb Ge 103.238(15) 3_565 . ?
S1 Rb Bi 144.68(3) 2_655 4_575 ?
S4 Rb Bi 38.00(2) 3_665 4_575 ?
S3 Rb Bi 134.13(3) 2 4_575 ?
S3 Rb Bi 47.93(2) 4_565 4_575 ?
S4 Rb Bi 94.75(2) 1_565 4_575 ?
S2 Rb Bi 35.95(2) 4_575 4_575 ?
S4 Rb Bi 107.27(2) . 4_575 ?
S2 Rb Bi 126.97(2) 2 4_575 ?
Ge Rb Bi 48.182(11) 3_565 4_575 ?
Ge Rb Bi 131.347(15) . 4_575 ?
S1 Rb Bi 42.77(2) 2_655 . ?
S4 Rb Bi 150.84(3) 3_665 . ?
S3 Rb Bi 39.26(2) 2 . ?
S3 Rb Bi 127.52(3) 4_565 . ?
S4 Rb Bi 85.90(2) 1_565 . ?
S2 Rb Bi 136.41(2) 4_575 . ?
S4 Rb Bi 75.91(2) . . ?
S2 Rb Bi 46.30(2) 2 . ?
Ge Rb Bi 123.270(16) 3_565 . ?
Ge Rb Bi 48.293(10) . . ?
Bi Rb Bi 171.150(15) 4_575 . ?
S2 Bi S1 84.49(4) . . ?
S2 Bi S4 93.88(4) . 2_655 ?
S1 Bi S4 84.00(4) . 2_655 ?
S2 Bi S3 93.20(4) . 2 ?
S1 Bi S3 76.62(4) . 2 ?
S4 Bi S3 158.61(4) 2_655 2 ?
S2 Bi S1 166.09(4) . 2_655 ?
S1 Bi S1 85.67(2) . 2_655 ?
S4 Bi S1 75.31(4) 2_655 2_655 ?
S3 Bi S1 94.07(4) 2 2_655 ?
S2 Bi S2 118.60(2) . 2 ?
S1 Bi S2 135.08(4) . 2 ?
S4 Bi S2 127.58(3) 2_655 2 ?
S3 Bi S2 64.91(3) 2 2 ?
S1 Bi S2 75.27(3) 2_655 2 ?
S2 Bi S3 70.16(3) . 1_565 ?
S1 Bi S3 149.68(4) . 1_565 ?
S4 Bi S3 81.49(3) 2_655 1_565 ?
S3 Bi S3 119.88(2) 2 1_565 ?
S1 Bi S3 115.80(3) 2_655 1_565 ?
S2 Bi S3 73.77(3) 2 1_565 ?
S2 Bi Ge 39.77(3) . 2 ?
S1 Bi Ge 123.55(3) . 2 ?
S4 Bi Ge 103.60(3) 2_655 2 ?
S3 Bi Ge 94.71(3) 2 2 ?
S1 Bi Ge 150.71(2) 2_655 2 ?
S2 Bi Ge 83.34(2) 2 2 ?
S3 Bi Ge 37.23(2) 1_565 2 ?
S2 Bi Ge 92.69(3) . . ?
S1 Bi Ge 39.02(3) . . ?
S4 Bi Ge 121.45(3) 2_655 . ?
S3 Bi Ge 37.97(3) 2 . ?
S1 Bi Ge 85.81(3) 2_655 . ?
S2 Bi Ge 98.39(2) 2 . ?
S3 Bi Ge 153.05(2) 1_565 . ?
Ge Bi Ge 117.373(12) 2 . ?
S2 Bi Ge 129.02(3) . 2_655 ?
S1 Bi Ge 76.46(3) . 2_655 ?
S4 Bi Ge 38.02(3) 2_655 2_655 ?
S3 Bi Ge 126.24(3) 2 2_655 ?
S1 Bi Ge 38.39(3) 2_655 2_655 ?
S2 Bi Ge 107.88(2) 2 2_655 ?
S3 Bi Ge 106.47(2) 1_565 2_655 ?
Ge Bi Ge 138.766(18) 2 2_655 ?
Ge Bi Ge 100.482(11) . 2_655 ?
S2 Bi Rb 52.33(3) . 4_576 ?
S1 Bi Rb 101.84(3) . 4_576 ?
S4 Bi Rb 48.03(3) 2_655 4_576 ?
S3 Bi Rb 145.13(3) 2 4_576 ?
S1 Bi Rb 120.72(3) 2_655 4_576 ?
S2 Bi Rb 122.93(2) 2 4_576 ?
S3 Bi Rb 49.47(2) 1_565 4_576 ?
Ge Bi Rb 56.529(12) 2 4_576 ?
Ge Bi Rb 134.220(12) . 4_576 ?
Ge Bi Rb 85.830(12) 2_655 4_576 ?
S2 Bi Rb 141.87(3) . . ?
S1 Bi Rb 85.33(3) . . ?
S4 Bi Rb 121.41(3) 2_655 . ?
S3 Bi Rb 48.68(3) 2 . ?
S1 Bi Rb 46.49(3) 2_655 . ?
S2 Bi Rb 52.14(2) 2 . ?
S3 Bi Rb 124.90(2) 1_565 . ?
Ge Bi Rb 129.486(12) 2 . ?
Ge Bi Rb 58.037(11) . . ?
Ge Bi Rb 83.508(12) 2_655 . ?
Rb Bi Rb 165.405(10) 4_576 . ?
S3 Ge S4 117.91(5) 2 . ?
S3 Ge S2 105.56(5) 2 2_545 ?
S4 Ge S2 109.13(5) . 2_545 ?
S3 Ge S1 102.64(5) 2 . ?
S4 Ge S1 108.52(5) . . ?
S2 Ge S1 113.09(5) 2_545 . ?
S3 Ge Bi 68.92(4) 2 2_545 ?
S4 Ge Bi 157.45(4) . 2_545 ?
S2 Ge Bi 49.66(3) 2_545 2_545 ?
S1 Ge Bi 89.51(4) . 2_545 ?
S3 Ge Bi 54.42(4) 2 . ?
S4 Ge Bi 122.12(4) . . ?
S2 Ge Bi 128.61(4) 2_545 . ?
S1 Ge Bi 48.81(3) . . ?
Bi Ge Bi 79.858(12) 2_545 . ?
S3 Ge Bi 139.17(4) 2 2_645 ?
S4 Ge Bi 51.15(4) . 2_645 ?
S2 Ge Bi 115.17(4) 2_545 2_645 ?
S1 Ge Bi 59.36(4) . 2_645 ?
Bi Ge Bi 138.766(17) 2_545 2_645 ?
Bi Ge Bi 95.391(13) . 2_645 ?
S3 Ge Rb 62.08(4) 2 3_565 ?
S4 Ge Rb 88.95(4) . 3_565 ?
S2 Ge Rb 64.98(4) 2_545 3_565 ?
S1 Ge Rb 161.35(4) . 3_565 ?
Bi Ge Rb 75.289(14) 2_545 3_565 ?
Bi Ge Rb 116.419(16) . 3_565 ?
Bi Ge Rb 139.131(18) 2_645 3_565 ?
S3 Ge Rb 58.21(4) 2 . ?
S4 Ge Rb 62.40(4) . . ?
S2 Ge Rb 141.23(4) 2_545 . ?
S1 Ge Rb 105.12(4) . . ?
Bi Ge Rb 126.945(16) 2_545 . ?
Bi Ge Rb 73.670(13) . . ?
Bi Ge Rb 89.454(14) 2_645 . ?
Rb Ge Rb 76.762(15) 3_565 . ?
Ge S1 Bi 92.16(4) . . ?
Ge S1 Bi 82.25(4) . 2_645 ?
Bi S1 Bi 131.45(5) . 2_645 ?
Ge S1 Rb 160.04(5) . 2_645 ?
Bi S1 Rb 106.32(4) . 2_645 ?
Bi S1 Rb 90.74(3) 2_645 2_645 ?
Ge S2 Bi 90.57(4) 2 . ?
Ge S2 Bi 110.11(5) 2 2_545 ?
Bi S2 Bi 97.12(4) . 2_545 ?
Ge S2 Rb 80.69(4) 2 4_576 ?
Bi S2 Rb 91.71(3) . 4_576 ?
Bi S2 Rb 165.87(4) 2_545 4_576 ?
Ge S2 Rb 93.41(4) 2 2_545 ?
Bi S2 Rb 176.02(4) . 2_545 ?
Bi S2 Rb 81.56(3) 2_545 2_545 ?
Rb S2 Rb 88.88(3) 4_576 2_545 ?
Ge S3 Bi 87.61(4) 2_545 2_545 ?
Ge S3 Bi 73.85(4) 2_545 1_545 ?
Bi S3 Bi 91.74(4) 2_545 1_545 ?
Ge S3 Rb 88.99(4) 2_545 2_545 ?
Bi S3 Rb 92.06(3) 2_545 2_545 ?
Bi S3 Rb 162.24(4) 1_545 2_545 ?
Ge S3 Rb 83.89(4) 2_545 4_566 ?
Bi S3 Rb 170.83(5) 2_545 4_566 ?
Bi S3 Rb 82.61(3) 1_545 4_566 ?
Rb S3 Rb 91.23(3) 2_545 4_566 ?
Ge S4 Bi 90.83(5) . 2_645 ?
Ge S4 Rb 171.12(6) . 3_665 ?
Bi S4 Rb 93.97(4) 2_645 3_665 ?
Ge S4 Rb 96.43(4) . 1_545 ?
Bi S4 Rb 98.08(4) 2_645 1_545 ?
Rb S4 Rb 90.30(3) 3_665 1_545 ?
Ge S4 Rb 84.74(4) . . ?
Bi S4 Rb 114.01(4) 2_645 . ?
Rb S4 Rb 86.48(3) 3_665 . ?
Rb S4 Rb 147.89(4) 1_545 . ?

loop_
_geom_bond_atom_site_label_1
_geom_bond_atom_site_label_2
_geom_bond_distance
_geom_bond_site_symmetry_2
_geom_bond_publ_flag
Rb S1 3.3088(14) 2_655 ?
Rb S4 3.3559(14) 3_665 ?
Rb S3 3.4283(14) 2 ?
Rb S3 3.4508(14) 4_565 ?
Rb S4 3.5453(14) 1_565 ?
Rb S2 3.5659(14) 4_575 ?
Rb S4 3.5889(14) . ?
Rb S2 3.6409(13) 2 ?
Rb Ge 3.8833(8) 3_565 ?
Rb Ge 4.0328(7) . ?
Rb Bi 4.5027(6) 4_575 ?
Rb Bi 4.5617(6) . ?
Bi S2 2.6448(12) . ?
Bi S1 2.6726(12) . ?
Bi S4 2.7788(13) 2_655 ?
Bi S3 2.8888(13) 2 ?
Bi S1 3.0978(14) 2_655 ?
Bi S2 3.3339(13) 2 ?
Bi S3 3.3703(13) 1_565 ?
Bi Ge 3.4695(6) 2 ?
Bi Ge 3.5488(6) . ?
Bi Ge 3.5675(6) 2_655 ?
Bi Rb 4.5027(6) 4_576 ?
Ge S3 2.1853(13) 2 ?
Ge S4 2.1976(14) . ?
Ge S2 2.2194(13) 2_545 ?
Ge S1 2.2360(15) . ?
Ge Bi 3.4695(6) 2_545 ?
Ge Bi 3.5675(6) 2_645 ?
Ge Rb 3.8833(8) 3_565 ?
S1 Bi 3.0978(13) 2_645 ?
S1 Rb 3.3088(14) 2_645 ?
S2 Ge 2.2194(13) 2 ?
S2 Bi 3.3339(13) 2_545 ?
S2 Rb 3.5659(14) 4_576 ?
S2 Rb 3.6409(13) 2_545 ?
S3 Ge 2.1853(13) 2_545 ?
S3 Bi 2.8888(13) 2_545 ?
S3 Bi 3.3703(13) 1_545 ?
S3 Rb 3.4283(14) 2_545 ?
S3 Rb 3.4508(14) 4_566 ?
S4 Bi 2.7788(13) 2_645 ?
S4 Rb 3.3559(14) 3_665 ?
S4 Rb 3.5453(14) 1_545 ?
